data_2008959
loop_
_publ_author_name
'Ferguson, George'
'McEneaney, Patricia A.'
'Spalding, Trevor R.'

_publ_section_title
;<i>trans</i>-Bis(<i>tert</i>-butylisocyanido-<i>C</i>)bis(triphenylphosphine-<i>P</i>)rhodium(I)
 <i>nido</i>-7,8-dicarbaundecarboranide
;
_journal_issue 9
_journal_name_full 'Acta Crystallographica Section C'
_journal_page_first IUC9900103
_journal_paper_doi 10.1107/S0108270199098911
_journal_volume 55
_journal_year 1999
_chemical_formula_iupac '[Rh (C5 H9 N1)2 (C18 H15 P1)2] (C2 H12 B9)'
_chemical_formula_moiety 'C46 H48 N2 P2 Rh, C2 H12 B9'
_chemical_formula_sum 'C48 H60 B9 N2 P2 Rh'
_chemical_formula_weight 927.12
_chemical_name_systematic
;
trans-Bis(triphenylphosphine)bis(tert-butylisocyanide)rhodium(I)
 nido-7,8-dicarbaundecaborane.
;
_space_group_IT_number 15
_symmetry_cell_setting monoclinic
_symmetry_space_group_name_Hall '-C 2yc'
_symmetry_space_group_name_H-M 'C 1 2/c 1'
_cell_angle_alpha 90.00
_cell_angle_beta 95.597(19)
_cell_angle_gamma 90.00
_cell_formula_units_Z 4
_cell_length_a 23.7306(14)
_cell_length_b 11.9542(12)
_cell_length_c 17.468(3)
_cell_measurement_reflns_used 25
_cell_measurement_temperature 294.0(10)
_cell_measurement_theta_max 23.60
_cell_measurement_theta_min 16.70
_cell_volume 4931.7(10)
_computing_cell_refinement 'SET4 & CELDIM in CAD-4-PC Software (Enraf-Nonius, 1992)'
_computing_data_collection 'CAD-4-PC Software (Enraf-Nonius, 1992)'
_computing_data_reduction 'DATRD2 in NRCVAX96 (Gabe et al., 1989)'
_computing_publication_material 'NRCVAX96, SHELXL97  and WordPerfect macro PREP8 (Ferguson, 1998)'
_computing_structure_refinement 'NRCVAX96 and SHELXL97 (Sheldrick, 1997)'
_computing_structure_solution 'NRCVAX96 via Patterson heavy-atom method'
_diffrn_ambient_temperature 294.0(10)
_diffrn_measured_fraction_theta_full 0.998
_diffrn_measured_fraction_theta_max 0.998
_diffrn_measurement_device 'Enraf-Nonius CAD-4'
_diffrn_measurement_method \q/2\q
_diffrn_radiation_monochromator graphite
_diffrn_radiation_source 'X-ray tube'
_diffrn_radiation_type 'Mo K\a'
_diffrn_radiation_wavelength 0.71073
_diffrn_reflns_av_R_equivalents 0.010
_diffrn_reflns_av_sigmaI/netI 0.0268
_diffrn_reflns_limit_h_max 30
_diffrn_reflns_limit_h_min -30
_diffrn_reflns_limit_k_max 15
_diffrn_reflns_limit_k_min 0
_diffrn_reflns_limit_l_max 22
_diffrn_reflns_limit_l_min 0
_diffrn_reflns_number 5506
_diffrn_reflns_theta_full 26.90
_diffrn_reflns_theta_max 26.90
_diffrn_reflns_theta_min 2.19
_diffrn_standards_decay_% 'no decay, variation 1.1'
_diffrn_standards_interval_time 120
_diffrn_standards_number 3
_exptl_absorpt_coefficient_mu 0.446
_exptl_absorpt_correction_T_max 0.918
_exptl_absorpt_correction_T_min 0.822
_exptl_absorpt_correction_type gaussian
_exptl_absorpt_process_details '(ABSO in NRCVAX; Gabe et al., 1989)'
_exptl_crystal_colour colourless
_exptl_crystal_density_diffrn 1.249
_exptl_crystal_density_method 'not measured'
_exptl_crystal_description plate
_exptl_crystal_F_000 1928
_exptl_crystal_size_max 0.49
_exptl_crystal_size_mid 0.48
_exptl_crystal_size_min 0.21
_refine_diff_density_max 0.65
_refine_diff_density_min -0.40
_refine_ls_extinction_method none
_refine_ls_goodness_of_fit_ref 1.194
_refine_ls_hydrogen_treatment constr
_refine_ls_matrix_type full
_refine_ls_number_parameters 303
_refine_ls_number_reflns 5339
_refine_ls_number_restraints 37
_refine_ls_restrained_S_all 1.276
_refine_ls_R_factor_all 0.049
_refine_ls_R_factor_gt 0.034
_refine_ls_shift/su_max <0.001
_refine_ls_shift/su_mean 0.000
_refine_ls_structure_factor_coef Fsqd
_refine_ls_weighting_details 'w = 1/[\s^2^(Fo^2^)+(0.0448P)^2^+1.2748P] where P = (Fo^2^+2Fc^2^)/3'
_refine_ls_weighting_scheme calc
_refine_ls_wR_factor_ref 0.090
_reflns_number_gt 4206
_reflns_number_total 5339
_reflns_threshold_expression I>2\s(I)
_cod_data_source_file qa0156.cif
_cod_data_source_block 9548
_cod_depositor_comments
;
The following automatic conversions were performed:

'_exptl_absorpt_correction_type' value 'Gaussian' changed to
'gaussian' according to
/home/saulius/struct/CIF-dictionaries/cif_core.dic dictionary named
'cif_core.dic' version 2.4.1 from 2010-06-29.

Automatic conversion script
Id: cif_fix_values 1715 2011-07-08 13:25:40Z adriana 
;
_cod_original_cell_volume 4931.8(9)
_cod_original_sg_symbol_H-M 'C 2/c'
_cod_database_code 2008959

loop_
_symmetry_equiv_pos_as_xyz
'x, y, z'
'-x, y, -z+1/2'
'x+1/2, y+1/2, z'
'-x+1/2, y+1/2, -z+1/2'
'-x, -y, -z'
'x, -y, z-1/2'
'-x+1/2, -y+1/2, -z'
'x+1/2, -y+1/2, z-1/2'

loop_
_atom_site_label
_atom_site_fract_x
_atom_site_fract_y
_atom_site_fract_z
_atom_site_U_iso_or_equiv
_atom_site_adp_type
_atom_site_calc_flag
_atom_site_refinement_flags
_atom_site_occupancy
_atom_site_disorder_assembly
_atom_site_disorder_group
_atom_site_type_symbol
Rh1 0.2500 0.2500 0.0000 0.03055(9) Uani d S 1 . . Rh
P1 0.18349(2) 0.14578(5) 0.05820(3) 0.03089(14) Uani d . 1 . . P
C1 0.29472(10) 0.1128(2) -0.00029(14) 0.0364(5) Uani d . 1 . . C
N1 0.31841(9) 0.02938(19) 0.00239(13) 0.0457(5) Uani d D 1 A . N
C2 0.34491(12) -0.0798(2) 0.01578(16) 0.0528(7) Uani d D 1 . . C
C3 0.3033(2) -0.1518(5) 0.0549(4) 0.101(3) Uani d PDU 0.670(6) A 1 C
C4 0.3957(2) -0.0628(5) 0.0749(3) 0.085(2) Uani d PDU 0.670(6) A 1 C
C5 0.3603(4) -0.1271(6) -0.0560(3) 0.149(4) Uani d PDU 0.670(6) A 1 C
C3A 0.3567(6) -0.1092(13) 0.0981(4) 0.128(7) Uiso d PD 0.330(6) A 2 C
C4A 0.3994(3) -0.0802(11) -0.0239(6) 0.090(4) Uiso d PD 0.330(6) A 2 C
C5A 0.3045(4) -0.1616(9) -0.0265(6) 0.084(4) Uiso d PD 0.330(6) A 2 C
C11 0.21589(10) 0.0677(2) 0.14148(13) 0.0364(5) Uani d . 1 . . C
C12 0.26577(11) 0.1092(3) 0.17886(15) 0.0484(6) Uani d . 1 . . C
C13 0.29145(14) 0.0560(3) 0.24343(17) 0.0654(9) Uani d . 1 . . C
C14 0.26790(15) -0.0392(3) 0.27079(18) 0.0706(10) Uani d . 1 . . C
C15 0.21840(16) -0.0808(3) 0.23442(19) 0.0702(10) Uani d . 1 . . C
C16 0.19229(13) -0.0280(3) 0.16924(17) 0.0550(7) Uani d . 1 . . C
C21 0.12641(10) 0.22363(19) 0.09724(14) 0.0342(5) Uani d . 1 . . C
C22 0.08396(11) 0.2691(2) 0.04636(16) 0.0464(7) Uani d . 1 . . C
C23 0.04132(12) 0.3326(3) 0.07307(18) 0.0579(8) Uani d . 1 . . C
C24 0.04082(13) 0.3523(3) 0.15060(19) 0.0611(8) Uani d . 1 . . C
C25 0.08306(15) 0.3085(3) 0.20129(18) 0.0655(9) Uani d . 1 . . C
C26 0.12559(13) 0.2436(2) 0.17534(16) 0.0507(7) Uani d . 1 . . C
C31 0.14397(10) 0.0437(2) -0.00381(13) 0.0362(5) Uani d . 1 . . C
C32 0.16246(12) 0.0170(2) -0.07455(15) 0.0473(6) Uani d . 1 . . C
C33 0.13192(15) -0.0576(3) -0.12333(18) 0.0633(9) Uani d . 1 . . C
C34 0.08302(15) -0.1056(3) -0.1027(2) 0.0644(9) Uani d . 1 . . C
C35 0.06472(13) -0.0808(3) -0.0327(2) 0.0607(8) Uani d . 1 . . C
C36 0.09423(11) -0.0053(2) 0.01628(17) 0.0495(6) Uani d . 1 . . C
B1 0.4978(3) 0.3319(4) 0.1726(3) 0.079(2) Uani d P 0.846(11) . . B
B2 0.4685(2) 0.3694(4) 0.2515(4) 0.085(2) Uani d P 0.855(11) . . B
B3 0.4417(2) 0.2630(4) 0.2961(3) 0.0756(13) Uani d . 1 . . B
B4 0.46244(15) 0.1435(3) 0.2468(2) 0.0598(9) Uani d . 1 . . B
B5 0.49753(18) 0.1882(4) 0.1673(2) 0.0650(10) Uani d . 1 . . B
B6 0.43758(19) 0.2620(4) 0.1945(3) 0.0724(12) Uani d . 1 . . B
H3A 0.2942 -0.1157 0.1012 0.151 Uiso calc PR 0.670(6) A 1 H
H3B 0.3200 -0.2234 0.0673 0.151 Uiso calc PR 0.670(6) A 1 H
H3C 0.2694 -0.1617 0.0208 0.151 Uiso calc PR 0.670(6) A 1 H
H4A 0.3832 -0.0322 0.1212 0.128 Uiso calc PR 0.670(6) A 1 H
H4B 0.4219 -0.0121 0.0548 0.128 Uiso calc PR 0.670(6) A 1 H
H4C 0.4140 -0.1334 0.0862 0.128 Uiso calc PR 0.670(6) A 1 H
H5A 0.3870 -0.0787 -0.0774 0.223 Uiso calc PR 0.670(6) A 1 H
H5B 0.3271 -0.1343 -0.0916 0.223 Uiso calc PR 0.670(6) A 1 H
H5C 0.3771 -0.1994 -0.0463 0.223 Uiso calc PR 0.670(6) A 1 H
H3A1 0.3830 -0.0565 0.1227 0.192 Uiso calc PR 0.330(6) A 2 H
H3A2 0.3725 -0.1830 0.1026 0.192 Uiso calc PR 0.330(6) A 2 H
H3A3 0.3220 -0.1070 0.1223 0.192 Uiso calc PR 0.330(6) A 2 H
H4A1 0.3904 -0.0702 -0.0783 0.135 Uiso calc PR 0.330(6) A 2 H
H4A2 0.4186 -0.1503 -0.0145 0.135 Uiso calc PR 0.330(6) A 2 H
H4A3 0.4235 -0.0203 -0.0040 0.135 Uiso calc PR 0.330(6) A 2 H
H5A1 0.2969 -0.1386 -0.0791 0.126 Uiso calc PR 0.330(6) A 2 H
H5A2 0.2697 -0.1633 -0.0026 0.126 Uiso calc PR 0.330(6) A 2 H
H5A3 0.3212 -0.2348 -0.0245 0.126 Uiso calc PR 0.330(6) A 2 H
H12 0.2821 0.1732 0.1604 0.058 Uiso calc R 1 . . H
H13 0.3247 0.0847 0.2684 0.079 Uiso calc R 1 . . H
H14 0.2854 -0.0753 0.3139 0.085 Uiso calc R 1 . . H
H15 0.2022 -0.1446 0.2534 0.084 Uiso calc R 1 . . H
H16 0.1590 -0.0572 0.1444 0.066 Uiso calc R 1 . . H
H22 0.0842 0.2568 -0.0062 0.056 Uiso calc R 1 . . H
H23 0.0129 0.3621 0.0385 0.070 Uiso calc R 1 . . H
H24 0.0121 0.3949 0.1686 0.073 Uiso calc R 1 . . H
H25 0.0830 0.3226 0.2537 0.079 Uiso calc R 1 . . H
H26 0.1536 0.2135 0.2102 0.061 Uiso calc R 1 . . H
H32 0.1954 0.0491 -0.0893 0.057 Uiso calc R 1 . . H
H33 0.1447 -0.0752 -0.1705 0.076 Uiso calc R 1 . . H
H34 0.0625 -0.1546 -0.1361 0.077 Uiso calc R 1 . . H
H35 0.0323 -0.1149 -0.0179 0.073 Uiso calc R 1 . . H
H36 0.0807 0.0128 0.0629 0.059 Uiso calc R 1 . . H
H1 0.4957 0.3821 0.1196 0.094 Uiso calc R 1 . . H
H2 0.4464 0.4499 0.2543 0.102 Uiso calc R 1 . . H
H3 0.4029 0.2653 0.3258 0.091 Uiso calc R 1 . . H
H4 0.4378 0.0654 0.2447 0.072 Uiso calc R 1 . . H
H5 0.4961 0.1405 0.1133 0.078 Uiso calc R 1 . . H
H6 0.3970 0.2645 0.1581 0.087 Uiso calc R 1 . . H

loop_
_atom_site_aniso_label
_atom_site_aniso_U_11
_atom_site_aniso_U_22
_atom_site_aniso_U_33
_atom_site_aniso_U_12
_atom_site_aniso_U_13
_atom_site_aniso_U_23
Rh1 0.02694(13) 0.02842(13) 0.03716(14) 0.00416(11) 0.00767(9) 0.00550(11)
P1 0.0280(3) 0.0321(3) 0.0330(3) 0.0007(2) 0.0053(2) 0.0034(2)
C1 0.0305(12) 0.0356(13) 0.0443(13) 0.0039(10) 0.0090(10) 0.0056(10)
N1 0.0390(12) 0.0400(13) 0.0583(14) 0.0098(10) 0.0053(10) 0.0034(10)
C2 0.0532(17) 0.0373(15) 0.0674(19) 0.0183(13) 0.0033(14) 0.0027(13)
C3 0.070(4) 0.051(3) 0.184(7) 0.008(3) 0.027(4) 0.032(4)
C4 0.070(4) 0.068(3) 0.110(5) 0.016(3) -0.034(3) 0.011(3)
C5 0.270(9) 0.113(5) 0.064(4) 0.122(6) 0.023(5) -0.007(4)
C11 0.0350(13) 0.0398(13) 0.0349(12) 0.0043(10) 0.0061(9) 0.0055(10)
C12 0.0448(15) 0.0586(17) 0.0416(14) -0.0016(13) 0.0029(11) 0.0022(12)
C13 0.0515(18) 0.104(3) 0.0390(15) 0.0086(18) -0.0044(13) 0.0016(16)
C14 0.073(2) 0.095(3) 0.0434(16) 0.029(2) 0.0011(15) 0.0208(17)
C15 0.090(3) 0.063(2) 0.059(2) 0.0075(19) 0.0123(18) 0.0288(16)
C16 0.0568(18) 0.0507(17) 0.0566(17) -0.0015(14) 0.0011(13) 0.0183(13)
C21 0.0294(11) 0.0348(13) 0.0392(12) -0.0018(9) 0.0085(9) -0.0005(9)
C22 0.0380(14) 0.0580(19) 0.0435(14) 0.0107(12) 0.0048(11) -0.0014(12)
C23 0.0378(15) 0.071(2) 0.0642(18) 0.0156(14) 0.0024(13) -0.0028(15)
C24 0.0456(17) 0.065(2) 0.075(2) 0.0121(15) 0.0179(15) -0.0147(16)
C25 0.069(2) 0.082(2) 0.0478(17) 0.0153(19) 0.0162(15) -0.0172(16)
C26 0.0505(16) 0.0603(18) 0.0417(14) 0.0107(14) 0.0060(11) 0.0008(13)
C31 0.0359(13) 0.0340(12) 0.0380(12) 0.0030(10) -0.0004(9) 0.0008(10)
C32 0.0523(16) 0.0488(16) 0.0411(14) 0.0014(13) 0.0061(11) -0.0046(12)
C33 0.078(2) 0.059(2) 0.0519(17) 0.0047(17) 0.0003(15) -0.0172(14)
C34 0.072(2) 0.0434(17) 0.073(2) -0.0020(16) -0.0176(17) -0.0139(15)
C35 0.0456(17) 0.0500(18) 0.084(2) -0.0098(14) -0.0045(15) -0.0048(16)
C36 0.0424(15) 0.0483(16) 0.0577(17) -0.0072(13) 0.0052(12) -0.0029(13)
B1 0.103(4) 0.065(3) 0.073(3) 0.011(3) 0.034(3) 0.027(3)
B2 0.106(4) 0.052(3) 0.102(5) 0.020(3) 0.035(4) 0.017(3)
B3 0.076(3) 0.083(3) 0.072(3) 0.018(2) 0.032(2) 0.013(2)
B4 0.052(2) 0.057(2) 0.069(2) -0.0087(17) -0.0017(16) 0.0113(18)
B5 0.064(2) 0.077(3) 0.053(2) 0.005(2) 0.0061(17) -0.0049(19)
B6 0.064(2) 0.082(3) 0.071(2) 0.020(2) 0.0062(19) 0.022(2)

loop_
_atom_type_symbol
_atom_type_description
_atom_type_scat_dispersion_real
_atom_type_scat_dispersion_imag
_atom_type_scat_source
C C 0.0033 0.0016 'International Tables Vol C Tables 4.2.6.8 and 6.1.1.4'
H H 0.0000 0.0000 'International Tables Vol C Tables 4.2.6.8 and 6.1.1.4'
B B 0.0013 0.0007 'International Tables Vol C Tables 4.2.6.8 and 6.1.1.4'
N N 0.0061 0.0033 'International Tables Vol C Tables 4.2.6.8 and 6.1.1.4'
P P 0.1023 0.0942 'International Tables Vol C Tables 4.2.6.8 and 6.1.1.4'
Rh Rh -1.1178 0.9187 'International Tables Vol C Tables 4.2.6.8 and 6.1.1.4'

loop_
_geom_angle_atom_site_label_1
_geom_angle_atom_site_label_2
_geom_angle_atom_site_label_3
_geom_angle_site_symmetry_1
_geom_angle_site_symmetry_3
_geom_angle
_geom_angle_publ_flag
C1 Rh1 C1 . 7 180.0 no
C1 Rh1 P1 . 7 93.25(7) no
C1 Rh1 P1 7 7 86.75(7) no
C1 Rh1 P1 . . 86.74(7) no
C1 Rh1 P1 7 . 93.25(7) no
P1 Rh1 P1 7 . 180.00(2) no
C31 P1 C21 . . 101.81(11) no
C31 P1 C11 . . 106.35(11) no
C21 P1 C11 . . 103.40(11) no
C31 P1 Rh1 . . 115.47(8) no
C21 P1 Rh1 . . 116.74(8) no
C11 P1 Rh1 . . 111.74(8) no
N1 C1 Rh1 . . 175.6(2) no
C1 N1 C2 . . 171.9(3) no
C5 C2 N1 . . 110.5(3) no
C5 C2 C3A . . 134.9(7) no
N1 C2 C3A . . 113.9(7) no
C5 C2 C5A . . 61.9(4) no
N1 C2 C5A . . 104.9(5) no
C3A C2 C5A . . 111.8(4) no
C5 C2 C3 . . 113.3(3) no
N1 C2 C3 . . 106.9(3) no
C3A C2 C3 . . 59.9(5) no
C5A C2 C3 . . 56.2(4) no
C5 C2 C4 . . 112.8(3) no
N1 C2 C4 . . 106.9(3) no
C3A C2 C4 . . 46.4(5) no
C5A C2 C4 . . 147.2(5) no
C3 C2 C4 . . 106.0(3) no
C5 C2 C4A . . 46.5(4) no
N1 C2 C4A . . 107.5(5) no
C3A C2 C4A . . 110.7(4) no
C5A C2 C4A . . 107.6(4) no
C3 C2 C4A . . 144.9(6) no
C4 C2 C4A . . 70.1(4) no
C16 C11 C12 . . 119.2(2) no
C16 C11 P1 . . 123.2(2) no
C12 C11 P1 . . 117.66(19) no
C13 C12 C11 . . 120.5(3) no
C14 C13 C12 . . 120.2(3) no
C15 C14 C13 . . 119.9(3) no
C14 C15 C16 . . 120.4(3) no
C11 C16 C15 . . 119.9(3) no
C26 C21 C22 . . 118.9(2) no
C26 C21 P1 . . 122.43(19) no
C22 C21 P1 . . 118.56(19) no
C23 C22 C21 . . 120.6(3) no
C24 C23 C22 . . 120.2(3) no
C25 C24 C23 . . 119.5(3) no
C24 C25 C26 . . 120.8(3) no
C25 C26 C21 . . 120.0(3) no
C32 C31 C36 . . 118.5(2) no
C32 C31 P1 . . 119.5(2) no
C36 C31 P1 . . 122.0(2) no
C33 C32 C31 . . 120.2(3) no
C34 C33 C32 . . 120.8(3) no
C35 C34 C33 . . 119.6(3) no
C34 C35 C36 . . 120.5(3) no
C35 C36 C31 . . 120.5(3) no
B2 B1 B2 2_655 . 55.6(4) no
B2 B1 B3 2_655 2_655 61.0(3) no
B2 B1 B3 . 2_655 105.8(4) no
B2 B1 B5 2_655 . 109.5(4) no
B2 B1 B5 . . 108.3(3) no
B3 B1 B5 2_655 . 62.0(3) no
B2 B1 B6 2_655 . 108.7(4) no
B2 B1 B6 . . 61.8(3) no
B3 B1 B6 2_655 . 112.6(3) no
B5 B1 B6 . . 62.0(3) no
B2 B2 B1 2_655 2_655 66.2(5) no
B2 B2 B3 2_655 . 116.6(4) no
B1 B2 B3 2_655 . 64.1(3) no
B2 B2 B1 2_655 . 58.2(4) no
B1 B2 B1 2_655 . 114.2(4) no
B3 B2 B1 . . 113.3(4) no
B2 B2 B6 2_655 . 110.2(4) no
B1 B2 B6 2_655 . 115.5(4) no
B3 B2 B6 . . 62.8(3) no
B1 B2 B6 . . 61.0(3) no
B2 B3 B1 . 2_655 54.9(3) no
B2 B3 B5 . 2_655 102.8(4) no
B1 B3 B5 2_655 2_655 59.6(3) no
B2 B3 B4 . . 104.7(3) no
B1 B3 B4 2_655 . 106.4(3) no
B5 B3 B4 2_655 . 60.6(2) no
B2 B3 B6 . . 61.1(3) no
B1 B3 B6 2_655 . 106.7(3) no
B5 B3 B6 2_655 . 108.9(3) no
B4 B3 B6 . . 59.7(2) no
B6 B4 B3 . . 60.4(2) no
B6 B4 B5 . . 60.5(2) no
B3 B4 B5 . . 108.3(3) no
B6 B4 B4 . 2_655 108.5(2) no
B3 B4 B4 . 2_655 107.2(3) no
B5 B4 B4 . 2_655 60.2(3) no
B6 B4 B5 . 2_655 108.7(3) no
B3 B4 B5 . 2_655 59.7(3) no
B5 B4 B5 . 2_655 108.5(3) no
B4 B4 B5 2_655 2_655 59.8(2) no
B1 B5 B3 . 2_655 58.4(3) no
B1 B5 B4 . . 105.0(3) no
B3 B5 B4 2_655 . 107.4(3) no
B1 B5 B6 . . 59.2(3) no
B3 B5 B6 2_655 . 107.4(3) no
B4 B5 B6 . . 59.4(2) no
B1 B5 B4 . 2_655 104.9(3) no
B3 B5 B4 2_655 2_655 59.7(2) no
B4 B5 B4 . 2_655 60.0(2) no
B6 B5 B4 . 2_655 107.5(3) no
B1 B6 B2 . . 57.3(3) no
B1 B6 B4 . . 105.2(3) no
B2 B6 B4 . . 101.2(3) no
B1 B6 B3 . . 104.6(4) no
B2 B6 B3 . . 56.1(3) no
B4 B6 B3 . . 60.0(2) no
B1 B6 B5 . . 58.8(3) no
B2 B6 B5 . . 102.4(3) no
B4 B6 B5 . . 60.1(2) no
B3 B6 B5 . . 107.7(3) no

loop_
_geom_bond_atom_site_label_1
_geom_bond_atom_site_label_2
_geom_bond_site_symmetry_2
_geom_bond_distance
_geom_bond_publ_flag
Rh1 C1 . 1.954(2) no
Rh1 C1 7 1.954(2) no
Rh1 P1 7 2.3217(6) no
Rh1 P1 . 2.3217(6) no
P1 C31 . 1.829(2) no
P1 C21 . 1.829(2) no
P1 C11 . 1.833(2) no
C1 N1 . 1.143(3) no
N1 C2 . 1.458(3) no
C2 C5 . 1.454(4) no
C2 C3A . 1.480(6) no
C2 C5A . 1.511(5) no
C2 C3 . 1.521(5) no
C2 C4 . 1.523(4) no
C2 C4A . 1.526(6) no
C11 C16 . 1.383(4) no
C11 C12 . 1.387(4) no
C12 C13 . 1.384(4) no
C13 C14 . 1.373(5) no
C14 C15 . 1.373(5) no
C15 C16 . 1.393(4) no
C21 C26 . 1.387(4) no
C21 C22 . 1.388(4) no
C22 C23 . 1.382(4) no
C23 C24 . 1.376(4) no
C24 C25 . 1.375(5) no
C25 C26 . 1.383(4) no
C31 C32 . 1.388(3) no
C31 C36 . 1.393(4) no
C32 C33 . 1.387(4) no
C33 C34 . 1.374(5) no
C34 C35 . 1.370(5) no
C35 C36 . 1.386(4) no
B1 B2 2_655 1.546(8) no
B1 B2 . 1.664(8) no
B1 B3 2_655 1.700(8) no
B1 B5 . 1.721(7) no
B1 B6 . 1.730(7) no
B2 B2 2_655 1.500(11) no
B2 B1 2_655 1.546(8) no
B2 B3 . 1.651(7) no
B2 B6 . 1.743(8) no
B3 B1 2_655 1.700(8) no
B3 B5 2_655 1.763(6) no
B3 B4 . 1.763(6) no
B3 B6 . 1.769(6) no
B4 B6 . 1.757(5) no
B4 B5 . 1.770(6) no
B4 B4 2_655 1.775(7) no
B4 B5 2_655 1.778(5) no
B5 B3 2_655 1.763(6) no
B5 B6 . 1.777(6) no
B5 B4 2_655 1.778(5) no
